data_4519267
loop_
_publ_author_name
'Cai, Chen'
'Lu, Yi'
'Yuan, Chengcheng'
'Fang, Zheng'
'Yang, Xiaobing'
'Liu, Chengkou'
'Guo, Kai'

_publ_section_title
;
 Organocatalytic Electrosynthesis of Cinnolines through Cascade Radical
 Cyclization and Migration
;
_journal_issue 50
_journal_name_full 'ACS Sustainable Chemistry &amp; Engineering'
_journal_page_first 16989
_journal_page_last 16996
_journal_paper_doi 10.1021/acssuschemeng.1c05810
_journal_volume 9
_journal_year 2021
_chemical_formula_sum 'C22 H15 Cl N2 O'
_chemical_formula_weight 358.81
_space_group_crystal_system monoclinic
_space_group_IT_number 15
_space_group_name_Hall '-C 2yc'
_space_group_name_H-M_alt 'C 1 2/c 1'
_atom_sites_solution_hydrogens geom
_audit_creation_method SHELXL-2014/7
_cell_angle_alpha 90
_cell_angle_beta 125.086(2)
_cell_angle_gamma 90
_cell_formula_units_Z 8
_cell_length_a 31.3976(9)
_cell_length_b 6.9692(2)
_cell_length_c 19.2078(5)
_cell_measurement_reflns_used 3343
_cell_measurement_temperature 298(2)
_cell_measurement_theta_max 73.1960
_cell_measurement_theta_min 3.4300
_cell_volume 3439.25(19)
_computing_structure_refinement 'SHELXL-2014/7 (Sheldrick, 2014)'
_diffrn_ambient_temperature 298(2)
_diffrn_detector_area_resol_mean 10.0000
_diffrn_measured_fraction_theta_full 1.000
_diffrn_measured_fraction_theta_max 0.962
_diffrn_measurement_device_type 'XtaLAB Synergy, Dualflex, HyPix'
_diffrn_measurement_method '\w scans'
_diffrn_radiation_type CuK\a
_diffrn_radiation_wavelength 1.54178
_diffrn_reflns_av_R_equivalents 0.0826
_diffrn_reflns_av_unetI/netI 0.0617
_diffrn_reflns_Laue_measured_fraction_full 1.000
_diffrn_reflns_Laue_measured_fraction_max 0.962
_diffrn_reflns_limit_h_max 37
_diffrn_reflns_limit_h_min -39
_diffrn_reflns_limit_k_max 7
_diffrn_reflns_limit_k_min -8
_diffrn_reflns_limit_l_max 24
_diffrn_reflns_limit_l_min -23
_diffrn_reflns_number 15974
_diffrn_reflns_point_group_measured_fraction_full 1.000
_diffrn_reflns_point_group_measured_fraction_max 0.962
_diffrn_reflns_theta_full 67.679
_diffrn_reflns_theta_max 75.391
_diffrn_reflns_theta_min 3.440
_exptl_absorpt_coefficient_mu 2.065
_exptl_absorpt_correction_T_max 1.00000
_exptl_absorpt_correction_T_min 0.79335
_exptl_absorpt_correction_type multi-scan
_exptl_crystal_colour yellow
_exptl_crystal_density_diffrn 1.386
_exptl_crystal_description 'yellow solid'
_exptl_crystal_F_000 1488
_exptl_crystal_size_max 0.200
_exptl_crystal_size_mid 0.100
_exptl_crystal_size_min 0.100
_refine_diff_density_max 0.518
_refine_diff_density_min -0.453
_refine_diff_density_rms 0.079
_refine_ls_extinction_method none
_refine_ls_goodness_of_fit_ref 1.007
_refine_ls_hydrogen_treatment constr
_refine_ls_matrix_type full
_refine_ls_number_parameters 235
_refine_ls_number_reflns 3424
_refine_ls_number_restraints 0
_refine_ls_restrained_S_all 1.007
_refine_ls_R_factor_all 0.0655
_refine_ls_R_factor_gt 0.0543
_refine_ls_shift/su_max 0.000
_refine_ls_shift/su_mean 0.000
_refine_ls_structure_factor_coef Fsqd
_refine_ls_weighting_details 'w=1/[\s^2^(Fo^2^)+(0.1000P)^2^+1.9000P] where P=(Fo^2^+2Fc^2^)/3'
_refine_ls_weighting_scheme calc
_refine_ls_wR_factor_gt 0.1459
_refine_ls_wR_factor_ref 0.1602
_reflns_Friedel_coverage 0.000
_reflns_number_gt 2757
_reflns_number_total 3424
_reflns_threshold_expression 'I > 2\s(I)'
_cod_data_source_file sc1c05810_si_002.cif
_cod_data_source_block X
_cod_original_cell_volume 3439.25(18)
_cod_original_sg_symbol_H-M 'C 2/c'
_cod_database_code 4519267
_shelx_shelxl_version_number 2014/7
_shelx_space_group_comment
;
The symmetry employed for this shelxl refinement is uniquely defined
by the following loop, which should always be used as a source of
symmetry information in preference to the above space-group names.
They are only intended as comments.
;
_shelx_estimated_absorpt_t_min 0.683
_shelx_estimated_absorpt_t_max 0.820

loop_
_space_group_symop_operation_xyz
'x, y, z'
'-x, y, -z+1/2'
'x+1/2, y+1/2, z'
'-x+1/2, y+1/2, -z+1/2'
'-x, -y, -z'
'x, -y, z-1/2'
'-x+1/2, -y+1/2, -z'
'x+1/2, -y+1/2, z-1/2'

loop_
_atom_site_label
_atom_site_type_symbol
_atom_site_fract_x
_atom_site_fract_y
_atom_site_fract_z
_atom_site_U_iso_or_equiv
_atom_site_adp_type
_atom_site_occupancy
_atom_site_site_symmetry_order
_atom_site_calc_flag
_atom_site_refinement_flags_posn
_atom_site_refinement_flags_adp
_atom_site_refinement_flags_occupancy
_atom_site_disorder_assembly
_atom_site_disorder_group
Cl Cl 0.49956(2) 0.21653(8) 0.15751(4) 0.0298(2) Uani 1 1 d . . . . .
O O 0.66352(6) -0.0158(2) 0.07621(11) 0.0315(4) Uani 1 1 d . . . . .
N2 N 0.63326(7) 0.3424(3) 0.16562(12) 0.0251(4) Uani 1 1 d . . . . .
C1 C 0.59334(8) 0.3302(3) 0.01395(14) 0.0219(4) Uani 1 1 d . . . . .
C2 C 0.54479(8) 0.2908(3) 0.00085(14) 0.0219(5) Uani 1 1 d . . . . .
C3 C 0.49698(9) 0.2676(3) -0.08045(15) 0.0236(5) Uani 1 1 d . . . . .
H3A H 0.4957 0.2836 -0.1297 0.028 Uiso 1 1 calc R U . . .
C4 C 0.45292(9) 0.2216(3) -0.08540(15) 0.0248(5) Uani 1 1 d . . . . .
H4A H 0.4219 0.2031 -0.1386 0.030 Uiso 1 1 calc R U . . .
C5 C 0.45328(9) 0.2013(3) -0.01159(16) 0.0260(5) Uani 1 1 d . . . . .
H5A H 0.4230 0.1680 -0.0165 0.031 Uiso 1 1 calc R U . . .
C6 C 0.49815(9) 0.2309(3) 0.06627(15) 0.0237(5) Uani 1 1 d . . . . .
C7 C 0.54549(8) 0.2757(3) 0.07507(14) 0.0223(5) Uani 1 1 d . . . . .
N1 N 0.58875(7) 0.3041(3) 0.15481(12) 0.0249(4) Uani 1 1 d . . . . .
C8 C 0.63608(8) 0.3495(3) 0.09752(14) 0.0227(5) Uani 1 1 d . . . . .
C9 C 0.69028(8) 0.3858(3) 0.12333(14) 0.0247(5) Uani 1 1 d . . . . .
C10 C 0.71323(9) 0.5586(3) 0.16365(15) 0.0285(5) Uani 1 1 d . . . . .
H10A H 0.6943 0.6470 0.1718 0.034 Uiso 1 1 calc R U . . .
C11 C 0.76404(10) 0.6017(4) 0.19201(16) 0.0337(6) Uani 1 1 d . . . . .
H11A H 0.7789 0.7178 0.2192 0.040 Uiso 1 1 calc R U . . .
C12 C 0.79232(9) 0.4719(4) 0.17963(16) 0.0342(6) Uani 1 1 d . . . . .
H12A H 0.8264 0.4998 0.1988 0.041 Uiso 1 1 calc R U . . .
C13 C 0.76970(9) 0.2992(4) 0.13841(16) 0.0309(5) Uani 1 1 d . . . . .
H13A H 0.7887 0.2133 0.1293 0.037 Uiso 1 1 calc R U . . .
C14 C 0.71879(9) 0.2523(3) 0.11034(15) 0.0259(5) Uani 1 1 d . . . . .
C15 C 0.69729(9) 0.0591(3) 0.07258(15) 0.0280(5) Uani 1 1 d . . . . .
C16 C 0.71869(12) -0.0427(4) 0.0294(2) 0.0437(7) Uani 1 1 d . . . . .
H16A H 0.7448 0.0360 0.0323 0.066 Uiso 1 1 calc R U . . .
H16B H 0.7339 -0.1626 0.0575 0.066 Uiso 1 1 calc R U . . .
H16C H 0.6910 -0.0661 -0.0291 0.066 Uiso 1 1 calc R U . . .
C17 C 0.59850(8) 0.3515(3) -0.05811(14) 0.0228(5) Uani 1 1 d . . . . .
C18 C 0.58582(9) 0.2004(3) -0.11427(15) 0.0268(5) Uani 1 1 d . . . . .
H18A H 0.5743 0.0847 -0.1066 0.032 Uiso 1 1 calc R U . . .
C19 C 0.59029(9) 0.2215(4) -0.18199(15) 0.0307(5) Uani 1 1 d . . . . .
H19A H 0.5822 0.1195 -0.2189 0.037 Uiso 1 1 calc R U . . .
C20 C 0.60677(9) 0.3942(4) -0.19411(15) 0.0312(5) Uani 1 1 d . . . . .
H20A H 0.6091 0.4094 -0.2399 0.037 Uiso 1 1 calc R U . . .
C21 C 0.61976(9) 0.5447(4) -0.13822(16) 0.0304(5) Uani 1 1 d . . . . .
H21A H 0.6310 0.6606 -0.1464 0.036 Uiso 1 1 calc R U . . .
C22 C 0.61611(8) 0.5232(3) -0.07004(14) 0.0261(5) Uani 1 1 d . . . . .
H22A H 0.6255 0.6240 -0.0321 0.031 Uiso 1 1 calc R U . . .

loop_
_atom_site_aniso_label
_atom_site_aniso_U_11
_atom_site_aniso_U_22
_atom_site_aniso_U_33
_atom_site_aniso_U_23
_atom_site_aniso_U_13
_atom_site_aniso_U_12
Cl 0.0280(3) 0.0356(3) 0.0300(3) -0.0015(2) 0.0191(3) -0.0023(2)
O 0.0262(9) 0.0271(8) 0.0393(10) 0.0039(7) 0.0178(8) 0.0016(7)
N2 0.0198(9) 0.0290(10) 0.0243(9) 0.0011(7) 0.0114(8) 0.0014(7)
C1 0.0196(11) 0.0176(9) 0.0244(11) 0.0000(8) 0.0103(9) 0.0020(8)
C2 0.0214(11) 0.0169(10) 0.0246(11) 0.0006(8) 0.0116(9) 0.0024(8)
C3 0.0220(11) 0.0217(10) 0.0223(11) 0.0014(8) 0.0099(9) 0.0016(8)
C4 0.0215(11) 0.0196(10) 0.0261(11) -0.0001(8) 0.0095(10) 0.0005(8)
C5 0.0215(11) 0.0221(11) 0.0341(12) -0.0002(9) 0.0157(10) -0.0003(8)
C6 0.0246(11) 0.0209(10) 0.0275(11) 0.0021(8) 0.0161(10) 0.0025(8)
C7 0.0213(11) 0.0173(10) 0.0265(11) 0.0007(8) 0.0128(10) 0.0028(8)
N1 0.0221(9) 0.0270(9) 0.0254(10) 0.0018(7) 0.0135(8) 0.0032(7)
C8 0.0201(11) 0.0207(10) 0.0241(10) 0.0000(8) 0.0109(9) 0.0010(8)
C9 0.0207(11) 0.0301(11) 0.0213(10) 0.0024(9) 0.0108(9) -0.0001(8)
C10 0.0245(11) 0.0318(12) 0.0251(11) -0.0030(9) 0.0120(10) -0.0020(9)
C11 0.0284(13) 0.0387(13) 0.0276(12) -0.0074(10) 0.0124(10) -0.0109(10)
C12 0.0205(11) 0.0481(15) 0.0287(12) -0.0024(11) 0.0111(10) -0.0080(10)
C13 0.0221(12) 0.0405(13) 0.0296(12) 0.0010(10) 0.0147(10) -0.0002(10)
C14 0.0190(11) 0.0331(12) 0.0217(11) 0.0023(9) 0.0094(9) -0.0004(9)
C15 0.0251(11) 0.0294(12) 0.0288(12) 0.0047(9) 0.0151(10) 0.0046(9)
C16 0.0524(17) 0.0368(14) 0.0551(18) -0.0130(13) 0.0387(15) -0.0092(12)
C17 0.0152(10) 0.0268(11) 0.0212(10) 0.0012(8) 0.0074(9) 0.0002(8)
C18 0.0242(11) 0.0281(11) 0.0244(11) 0.0009(9) 0.0117(10) -0.0011(9)
C19 0.0267(12) 0.0379(13) 0.0224(11) -0.0033(9) 0.0111(10) -0.0017(9)
C20 0.0252(12) 0.0455(14) 0.0212(11) 0.0032(10) 0.0123(10) 0.0014(10)
C21 0.0264(12) 0.0320(12) 0.0317(12) 0.0059(10) 0.0160(10) 0.0006(9)
C22 0.0219(11) 0.0274(11) 0.0237(11) 0.0016(9) 0.0100(9) 0.0017(9)

loop_
_atom_type_symbol
_atom_type_description
_atom_type_scat_dispersion_real
_atom_type_scat_dispersion_imag
_atom_type_scat_source
C C 0.0181 0.0091 'International Tables Vol C Tables 4.2.6.8 and 6.1.1.4'
H H 0.0000 0.0000 'International Tables Vol C Tables 4.2.6.8 and 6.1.1.4'
N N 0.0311 0.0180 'International Tables Vol C Tables 4.2.6.8 and 6.1.1.4'
O O 0.0492 0.0322 'International Tables Vol C Tables 4.2.6.8 and 6.1.1.4'
Cl Cl 0.3639 0.7018 'International Tables Vol C Tables 4.2.6.8 and 6.1.1.4'

loop_
_geom_angle_atom_site_label_1
_geom_angle_atom_site_label_2
_geom_angle_atom_site_label_3
_geom_angle
_geom_angle_site_symmetry_1
_geom_angle_site_symmetry_3
_geom_angle_publ_flag
N1 N2 C8 120.33(18) . . ?
C8 C1 C2 116.7(2) . . ?
C8 C1 C17 121.10(19) . . ?
C2 C1 C17 122.18(19) . . ?
C7 C2 C1 116.19(19) . . ?
C7 C2 C3 119.5(2) . . ?
C1 C2 C3 124.3(2) . . ?
C4 C3 C2 119.3(2) . . ?
C4 C3 H3A 120.3 . . ?
C2 C3 H3A 120.3 . . ?
C3 C4 C5 121.8(2) . . ?
C3 C4 H4A 119.1 . . ?
C5 C4 H4A 119.1 . . ?
C6 C5 C4 119.5(2) . . ?
C6 C5 H5A 120.2 . . ?
C4 C5 H5A 120.2 . . ?
C5 C6 C7 120.9(2) . . ?
C5 C6 Cl 120.88(18) . . ?
C7 C6 Cl 118.23(17) . . ?
N1 C7 C2 123.5(2) . . ?
N1 C7 C6 117.6(2) . . ?
C2 C7 C6 118.9(2) . . ?
N2 N1 C7 119.41(19) . . ?
N2 C8 C1 123.7(2) . . ?
N2 C8 C9 112.19(18) . . ?
C1 C8 C9 124.1(2) . . ?
C10 C9 C14 119.5(2) . . ?
C10 C9 C8 117.3(2) . . ?
C14 C9 C8 123.2(2) . . ?
C9 C10 C11 121.1(2) . . ?
C9 C10 H10A 119.4 . . ?
C11 C10 H10A 119.4 . . ?
C12 C11 C10 119.8(2) . . ?
C12 C11 H11A 120.1 . . ?
C10 C11 H11A 120.1 . . ?
C11 C12 C13 119.8(2) . . ?
C11 C12 H12A 120.1 . . ?
C13 C12 H12A 120.1 . . ?
C12 C13 C14 121.2(2) . . ?
C12 C13 H13A 119.4 . . ?
C14 C13 H13A 119.4 . . ?
C13 C14 C9 118.6(2) . . ?
C13 C14 C15 119.6(2) . . ?
C9 C14 C15 121.7(2) . . ?
O C15 C14 121.5(2) . . ?
O C15 C16 120.4(2) . . ?
C14 C15 C16 118.0(2) . . ?
C15 C16 H16A 109.5 . . ?
C15 C16 H16B 109.5 . . ?
H16A C16 H16B 109.5 . . ?
C15 C16 H16C 109.5 . . ?
H16A C16 H16C 109.5 . . ?
H16B C16 H16C 109.5 . . ?
C22 C17 C18 119.1(2) . . ?
C22 C17 C1 120.3(2) . . ?
C18 C17 C1 120.62(19) . . ?
C17 C18 C19 120.4(2) . . ?
C17 C18 H18A 119.8 . . ?
C19 C18 H18A 119.8 . . ?
C20 C19 C18 119.8(2) . . ?
C20 C19 H19A 120.1 . . ?
C18 C19 H19A 120.1 . . ?
C19 C20 C21 120.1(2) . . ?
C19 C20 H20A 120.0 . . ?
C21 C20 H20A 120.0 . . ?
C20 C21 C22 120.2(2) . . ?
C20 C21 H21A 119.9 . . ?
C22 C21 H21A 119.9 . . ?
C21 C22 C17 120.3(2) . . ?
C21 C22 H22A 119.8 . . ?
C17 C22 H22A 119.8 . . ?

loop_
_geom_bond_atom_site_label_1
_geom_bond_atom_site_label_2
_geom_bond_distance
_geom_bond_site_symmetry_2
_geom_bond_publ_flag
Cl C6 1.730(2) . ?
O C15 1.219(3) . ?
N2 N1 1.317(3) . ?
N2 C8 1.362(3) . ?
C1 C8 1.385(3) . ?
C1 C2 1.422(3) . ?
C1 C17 1.491(3) . ?
C2 C7 1.417(3) . ?
C2 C3 1.423(3) . ?
C3 C4 1.369(3) . ?
C3 H3A 0.9300 . ?
C4 C5 1.418(3) . ?
C4 H4A 0.9300 . ?
C5 C6 1.357(3) . ?
C5 H5A 0.9300 . ?
C6 C7 1.431(3) . ?
C7 N1 1.356(3) . ?
C8 C9 1.495(3) . ?
C9 C10 1.388(3) . ?
C9 C14 1.409(3) . ?
C10 C11 1.391(3) . ?
C10 H10A 0.9300 . ?
C11 C12 1.381(4) . ?
C11 H11A 0.9300 . ?
C12 C13 1.391(4) . ?
C12 H12A 0.9300 . ?
C13 C14 1.401(3) . ?
C13 H13A 0.9300 . ?
C14 C15 1.494(3) . ?
C15 C16 1.511(3) . ?
C16 H16A 0.9600 . ?
C16 H16B 0.9600 . ?
C16 H16C 0.9600 . ?
C17 C22 1.391(3) . ?
C17 C18 1.392(3) . ?
C18 C19 1.394(3) . ?
C18 H18A 0.9300 . ?
C19 C20 1.382(4) . ?
C19 H19A 0.9300 . ?
C20 C21 1.384(4) . ?
C20 H20A 0.9300 . ?
C21 C22 1.387(3) . ?
C21 H21A 0.9300 . ?
C22 H22A 0.9300 . ?

loop_
_geom_torsion_atom_site_label_1
_geom_torsion_atom_site_label_2
_geom_torsion_atom_site_label_3
_geom_torsion_atom_site_label_4
_geom_torsion
_geom_torsion_site_symmetry_1
_geom_torsion_site_symmetry_2
_geom_torsion_site_symmetry_3
_geom_torsion_site_symmetry_4
_geom_torsion_publ_flag
C8 C1 C2 C7 0.0(3) . . . . ?
C17 C1 C2 C7 -179.55(18) . . . . ?
C8 C1 C2 C3 179.68(19) . . . . ?
C17 C1 C2 C3 0.1(3) . . . . ?
C7 C2 C3 C4 -3.2(3) . . . . ?
C1 C2 C3 C4 177.2(2) . . . . ?
C2 C3 C4 C5 1.7(3) . . . . ?
C3 C4 C5 C6 1.0(3) . . . . ?
C4 C5 C6 C7 -2.2(3) . . . . ?
C4 C5 C6 Cl 177.50(15) . . . . ?
C1 C2 C7 N1 2.7(3) . . . . ?
C3 C2 C7 N1 -176.95(19) . . . . ?
C1 C2 C7 C6 -178.28(19) . . . . ?
C3 C2 C7 C6 2.1(3) . . . . ?
C5 C6 C7 N1 179.73(19) . . . . ?
Cl C6 C7 N1 0.0(3) . . . . ?
C5 C6 C7 C2 0.7(3) . . . . ?
Cl C6 C7 C2 -179.05(15) . . . . ?
C8 N2 N1 C7 -1.3(3) . . . . ?
C2 C7 N1 N2 -2.1(3) . . . . ?
C6 C7 N1 N2 178.85(18) . . . . ?
N1 N2 C8 C1 4.2(3) . . . . ?
N1 N2 C8 C9 -177.35(19) . . . . ?
C2 C1 C8 N2 -3.4(3) . . . . ?
C17 C1 C8 N2 176.16(19) . . . . ?
C2 C1 C8 C9 178.33(19) . . . . ?
C17 C1 C8 C9 -2.1(3) . . . . ?
N2 C8 C9 C10 -62.6(3) . . . . ?
C1 C8 C9 C10 115.8(2) . . . . ?
N2 C8 C9 C14 115.9(2) . . . . ?
C1 C8 C9 C14 -65.7(3) . . . . ?
C14 C9 C10 C11 -0.5(3) . . . . ?
C8 C9 C10 C11 178.1(2) . . . . ?
C9 C10 C11 C12 0.4(4) . . . . ?
C10 C11 C12 C13 0.4(4) . . . . ?
C11 C12 C13 C14 -1.2(4) . . . . ?
C12 C13 C14 C9 1.1(4) . . . . ?
C12 C13 C14 C15 -175.1(2) . . . . ?
C10 C9 C14 C13 -0.3(3) . . . . ?
C8 C9 C14 C13 -178.8(2) . . . . ?
C10 C9 C14 C15 175.9(2) . . . . ?
C8 C9 C14 C15 -2.6(3) . . . . ?
C13 C14 C15 O 152.4(2) . . . . ?
C9 C14 C15 O -23.7(3) . . . . ?
C13 C14 C15 C16 -27.5(3) . . . . ?
C9 C14 C15 C16 156.4(2) . . . . ?
C8 C1 C17 C22 -60.5(3) . . . . ?
C2 C1 C17 C22 119.1(2) . . . . ?
C8 C1 C17 C18 119.5(2) . . . . ?
C2 C1 C17 C18 -60.9(3) . . . . ?
C22 C17 C18 C19 -0.5(3) . . . . ?
C1 C17 C18 C19 179.5(2) . . . . ?
C17 C18 C19 C20 -0.8(4) . . . . ?
C18 C19 C20 C21 1.3(4) . . . . ?
C19 C20 C21 C22 -0.3(4) . . . . ?
C20 C21 C22 C17 -1.1(3) . . . . ?
C18 C17 C22 C21 1.5(3) . . . . ?
C1 C17 C22 C21 -178.5(2) . . . . ?
